data_4513664
loop_
_publ_author_name
'Liu, Qilun'
'Yuan, Zheliang'
'Wang, Hao-yang'
'Li, Yang'
'Wu, Yichen'
'Xu, Tao'
'Leng, Xuebing'
'Chen, Pinhong'
'Guo, Yin-long'
'Lin, Zhenyang'
'Liu, Guosheng'

_publ_section_title
;
 Abnormal Mesoionic Carbene Silver Complex: Synthesis, Reactivity, and
 Mechanistic Insight on Oxidative Fluorination
;
_journal_issue 11
_journal_name_full 'ACS Catalysis'
_journal_page_first 6732
_journal_paper_doi 10.1021/acscatal.5b01885
_journal_volume 5
_journal_year 2015
_chemical_formula_sum 'C32 H40 Ag F2 N3 O3'
_chemical_formula_weight 660.54
_chemical_name_systematic
; 
 ? 
;
_space_group_IT_number 15
_symmetry_cell_setting monoclinic
_symmetry_space_group_name_Hall '-C 2yc'
_symmetry_space_group_name_H-M 'C 1 2/c 1'
_atom_sites_solution_hydrogens geom
_atom_sites_solution_primary direct
_atom_sites_solution_secondary difmap
_audit_creation_method SHELXL-97
_cell_angle_alpha 90.00
_cell_angle_beta 98.130(2)
_cell_angle_gamma 90.00
_cell_formula_units_Z 16
_cell_length_a 30.342(4)
_cell_length_b 14.1754(17)
_cell_length_c 27.882(3)
_cell_measurement_reflns_used 4468
_cell_measurement_temperature 140(2)
_cell_measurement_theta_max 25.49
_cell_measurement_theta_min 2.49
_cell_volume 11872(2)
_computing_cell_refinement 'Bruker SAINT'
_computing_data_collection 'Bruker APEX2'
_computing_data_reduction 'Bruker SAINT'
_computing_molecular_graphics 'Bruker SHELXTL'
_computing_publication_material 'Bruker SHELXTL'
_computing_structure_refinement 'SHELXL-97 (Sheldrick, 1997)'
_computing_structure_solution 'SHELXS-97 (Sheldrick, 1990)'
_diffrn_ambient_temperature 140(2)
_diffrn_measured_fraction_theta_full 0.985
_diffrn_measured_fraction_theta_max 0.985
_diffrn_measurement_device_type 'Bruker APEX-II CCD'
_diffrn_measurement_method '\f and \w scans'
_diffrn_radiation_monochromator graphite
_diffrn_radiation_source 'fine-focus sealed tube'
_diffrn_radiation_type MoK\a
_diffrn_radiation_wavelength 0.71073
_diffrn_reflns_av_R_equivalents 0.1008
_diffrn_reflns_av_sigmaI/netI 0.1169
_diffrn_reflns_limit_h_max 25
_diffrn_reflns_limit_h_min -43
_diffrn_reflns_limit_k_max 20
_diffrn_reflns_limit_k_min -17
_diffrn_reflns_limit_l_max 39
_diffrn_reflns_limit_l_min -40
_diffrn_reflns_number 58518
_diffrn_reflns_theta_full 30.74
_diffrn_reflns_theta_max 30.74
_diffrn_reflns_theta_min 1.36
_diffrn_standards_number 0
_exptl_absorpt_coefficient_mu 0.729
_exptl_absorpt_correction_T_max 0.9306
_exptl_absorpt_correction_T_min 0.8678
_exptl_absorpt_correction_type multi-scan
_exptl_absorpt_process_details sadabs
_exptl_crystal_colour colourless
_exptl_crystal_density_diffrn 1.478
_exptl_crystal_density_method 'not measured'
_exptl_crystal_description block
_exptl_crystal_F_000 5472
_exptl_crystal_size_max 0.20
_exptl_crystal_size_mid 0.15
_exptl_crystal_size_min 0.10
_refine_diff_density_max 1.161
_refine_diff_density_min -0.875
_refine_diff_density_rms 0.148
_refine_ls_extinction_method none
_refine_ls_goodness_of_fit_ref 0.995
_refine_ls_hydrogen_treatment mixed
_refine_ls_matrix_type full
_refine_ls_number_parameters 767
_refine_ls_number_reflns 18221
_refine_ls_number_restraints 48
_refine_ls_restrained_S_all 1.009
_refine_ls_R_factor_all 0.1307
_refine_ls_R_factor_gt 0.0561
_refine_ls_shift/su_max 0.030
_refine_ls_shift/su_mean 0.001
_refine_ls_structure_factor_coef Fsqd
_refine_ls_weighting_details 'calc w=1/[\s^2^(Fo^2^)+(0.0700P)^2^+0.0000P] where P=(Fo^2^+2Fc^2^)/3'
_refine_ls_weighting_scheme calc
_refine_ls_wR_factor_gt 0.1319
_refine_ls_wR_factor_ref 0.1650
_reflns_number_gt 9339
_reflns_number_total 18221
_reflns_threshold_expression >2sigma(I)
_cod_data_source_file cs5b01885_si_002.cif
_cod_data_source_block mo_dm13733_0m
_cod_depositor_comments
;
The following automatic conversions were performed:

'_symmetry_cell_setting' value 'Monoclinic' changed to 'monoclinic'
according to
/usr/data/users/saulius/crontab/automatic-downloads/rss-feeds/ACS/lib/dictionaries/cif_core.dic
dictionary named 'cif_core.dic' version 2.4.2 from 2011-04-26.

Automatic conversion script
Id: cif_fix_values 3271 2015-04-21 07:52:19Z andrius 

 Adding full bibliography for 4513663--4513664.cif.
;
_cod_original_sg_symbol_H-M C2/c
_cod_database_code 4513664

loop_
_symmetry_equiv_pos_as_xyz
'x, y, z'
'-x, y, -z+1/2'
'x+1/2, y+1/2, z'
'-x+1/2, y+1/2, -z+1/2'
'-x, -y, -z'
'x, -y, z-1/2'
'-x+1/2, -y+1/2, -z'
'x+1/2, -y+1/2, z-1/2'

loop_
_atom_site_label
_atom_site_type_symbol
_atom_site_fract_x
_atom_site_fract_y
_atom_site_fract_z
_atom_site_U_iso_or_equiv
_atom_site_adp_type
_atom_site_occupancy
_atom_site_symmetry_multiplicity
_atom_site_calc_flag
_atom_site_refinement_flags
Ag1 Ag 0.108636(13) 0.36143(2) -0.000602(11) 0.01910(9) Uani 1 1 d .
Ag2 Ag 0.141675(13) 0.88986(2) 0.002434(11) 0.01768(9) Uani 1 1 d .
F1 F 0.27348(11) 0.0601(2) -0.05139(11) 0.0291(7) Uani 1 1 d .
F2 F -0.01224(11) 0.7275(2) 0.07789(11) 0.0304(7) Uani 1 1 d .
F3 F 0.26060(12) 0.5188(2) -0.07493(10) 0.0314(8) Uani 1 1 d .
F4 F -0.02419(11) 1.1923(2) 0.04972(11) 0.0305(7) Uani 1 1 d .
N1 N 0.16102(15) 0.3773(3) -0.13921(13) 0.0171(9) Uani 1 1 d .
N2 N 0.07147(15) 0.3621(3) 0.14535(14) 0.0185(9) Uani 1 1 d .
N3 N 0.17988(15) 0.8863(3) -0.14280(13) 0.0170(9) Uani 1 1 d .
N4 N 0.08736(15) 0.8761(3) 0.13952(13) 0.0177(9) Uani 1 1 d .
N5 N 0.24809(15) 0.2863(3) 0.24773(12) 0.0221(12) Uani 1 1 d .
O1 O 0.2548(2) 0.2907(3) 0.20586(15) 0.0648(17) Uani 1 1 d .
O2 O 0.2097(2) 0.3101(4) 0.2548(2) 0.088(2) Uani 1 1 d .
O3 O 0.2736(2) 0.2559(5) 0.28063(19) 0.094(2) Uani 1 1 d .
C1 C 0.14256(17) 0.3358(3) -0.06025(15) 0.0181(10) Uani 1 1 d .
C2 C 0.17656(19) 0.2662(3) -0.05774(16) 0.0197(11) Uani 1 1 d .
C3 C 0.18772(19) 0.2079(3) -0.01597(16) 0.0204(12) Uani 1 1 d .
H3A H 0.1721 0.2157 0.0110 0.024 Uiso 1 1 calc R
C4 C 0.21994(19) 0.1422(4) -0.01398(18) 0.0241(12) Uani 1 1 d .
H4A H 0.2275 0.1053 0.0144 0.029 Uiso 1 1 calc R
C5 C 0.24213(18) 0.1288(3) -0.05399(17) 0.0216(11) Uani 1 1 d .
C6 C 0.23363(18) 0.1797(3) -0.09510(17) 0.0195(11) Uani 1 1 d .
H6A H 0.2491 0.1682 -0.1218 0.023 Uiso 1 1 calc R
C7 C 0.20045(18) 0.2514(3) -0.09700(16) 0.0167(11) Uani 1 1 d .
C8 C 0.19130(19) 0.3095(4) -0.13743(16) 0.0184(12) Uani 1 1 d .
H8A H 0.2070 0.3004 -0.1642 0.022 Uiso 1 1 calc R
C9 C 0.13545(17) 0.3908(3) -0.10233(15) 0.0178(10) Uani 1 1 d .
C10 C 0.10016(18) 0.4661(3) -0.10792(17) 0.0211(11) Uani 1 1 d .
H10A H 0.0746 0.4452 -0.0921 0.025 Uiso 1 1 calc R
H10B H 0.0894 0.4759 -0.1428 0.025 Uiso 1 1 calc R
C11 C 0.11845(19) 0.5607(3) -0.08502(19) 0.0264(12) Uani 1 1 d .
H11A H 0.1292 0.5500 -0.0503 0.032 Uiso 1 1 calc R
H11B H 0.1443 0.5802 -0.1007 0.032 Uiso 1 1 calc R
C12 C 0.0853(2) 0.6405(4) -0.0894(2) 0.0322(13) Uani 1 1 d .
H12A H 0.0566 0.6163 -0.0814 0.039 Uiso 1 1 calc R
H12B H 0.0959 0.6895 -0.0652 0.039 Uiso 1 1 calc R
C13 C 0.0776(2) 0.6848(5) -0.1384(2) 0.0465(19) Uani 1 1 d .
H13A H 0.0556 0.7356 -0.1386 0.070 Uiso 1 1 calc R
H13B H 0.0664 0.6371 -0.1626 0.070 Uiso 1 1 calc R
H13C H 0.1056 0.7108 -0.1462 0.070 Uiso 1 1 calc R
C14 C 0.1549(2) 0.4371(4) -0.18450(18) 0.0218(12) Uani 1 1 d .
H14A H 0.1399 0.4970 -0.1770 0.026 Uiso 1 1 calc R
C15 C 0.1243(2) 0.3861(4) -0.22342(19) 0.0386(17) Uani 1 1 d .
H15A H 0.0963 0.3712 -0.2115 0.058 Uiso 1 1 calc R
H15B H 0.1386 0.3275 -0.2319 0.058 Uiso 1 1 calc R
H15C H 0.1183 0.4264 -0.2522 0.058 Uiso 1 1 calc R
C16 C 0.1993(2) 0.4625(4) -0.2006(2) 0.0308(14) Uani 1 1 d .
H16A H 0.2179 0.4955 -0.1743 0.046 Uiso 1 1 calc R
H16B H 0.1941 0.5035 -0.2291 0.046 Uiso 1 1 calc R
H16C H 0.2144 0.4048 -0.2088 0.046 Uiso 1 1 calc R
C17 C 0.07934(17) 0.3923(3) 0.06172(16) 0.0179(9) Uani 1 1 d .
C18 C 0.05626(18) 0.4780(3) 0.06550(16) 0.0168(11) Uani 1 1 d .
C19 C 0.04807(18) 0.5433(3) 0.02687(16) 0.0186(11) Uani 1 1 d .
H19A H 0.0588 0.5296 -0.0028 0.022 Uiso 1 1 calc R
C20 C 0.02548(19) 0.6247(3) 0.03063(17) 0.0225(11) Uani 1 1 d .
H20A H 0.0206 0.6674 0.0041 0.027 Uiso 1 1 calc R
C21 C 0.00937(17) 0.6451(3) 0.07451(17) 0.0181(10) Uani 1 1 d .
C22 C 0.01549(18) 0.5870(3) 0.11367(17) 0.0192(10) Uani 1 1 d .
H22A H 0.0042 0.6023 0.1428 0.023 Uiso 1 1 calc R
C23 C 0.03949(19) 0.5025(4) 0.10908(17) 0.0187(11) Uani 1 1 d .
C24 C 0.04847(19) 0.4409(4) 0.14852(18) 0.0197(11) Uani 1 1 d .
H24A H 0.0379 0.4558 0.1781 0.024 Uiso 1 1 calc R
C25 C 0.08541(17) 0.3346(3) 0.10228(15) 0.0166(9) Uani 1 1 d .
C26 C 0.10841(17) 0.2398(3) 0.10083(17) 0.0202(10) Uani 1 1 d .
H26A H 0.0959 0.1961 0.1231 0.024 Uiso 1 1 calc R
H26B H 0.1016 0.2137 0.0677 0.024 Uiso 1 1 calc R
C27 C 0.15826(18) 0.2434(3) 0.11460(16) 0.0216(11) Uani 1 1 d .
H27A H 0.1654 0.2667 0.1483 0.026 Uiso 1 1 calc R
H27B H 0.1709 0.2885 0.0931 0.026 Uiso 1 1 calc R
C28 C 0.17991(19) 0.1464(3) 0.11067(17) 0.0235(11) Uani 1 1 d .
H28A H 0.2122 0.1550 0.1102 0.028 Uiso 1 1 calc R
H28B H 0.1672 0.1168 0.0796 0.028 Uiso 1 1 calc R
C29 C 0.1732(2) 0.0795(4) 0.15248(19) 0.0277(13) Uani 1 1 d .
H29A H 0.1875 0.0188 0.1479 0.041 Uiso 1 1 calc R
H29B H 0.1413 0.0695 0.1528 0.041 Uiso 1 1 calc R
H29C H 0.1864 0.1074 0.1833 0.041 Uiso 1 1 calc R
C30 C 0.0824(2) 0.3056(4) 0.19151(17) 0.0202(12) Uani 1 1 d .
H30A H 0.1035 0.2541 0.1855 0.024 Uiso 1 1 calc R
C31 C 0.0403(2) 0.2603(4) 0.2043(2) 0.0325(14) Uani 1 1 d .
H31A H 0.0270 0.2205 0.1774 0.049 Uiso 1 1 calc R
H31B H 0.0191 0.3096 0.2104 0.049 Uiso 1 1 calc R
H31C H 0.0476 0.2216 0.2334 0.049 Uiso 1 1 calc R
C32 C 0.1054(2) 0.3683(4) 0.23156(19) 0.0389(17) Uani 1 1 d .
H32A H 0.1324 0.3953 0.2214 0.058 Uiso 1 1 calc R
H32B H 0.1135 0.3308 0.2610 0.058 Uiso 1 1 calc R
H32C H 0.0853 0.4193 0.2381 0.058 Uiso 1 1 calc R
C33 C 0.17196(17) 0.8582(3) -0.05907(15) 0.0173(9) Uani 1 1 d .
C34 C 0.19447(17) 0.7710(3) -0.06275(15) 0.0156(10) Uani 1 1 d .
C35 C 0.20196(19) 0.7052(4) -0.02356(16) 0.0188(11) Uani 1 1 d .
H35A H 0.1912 0.7192 0.0060 0.023 Uiso 1 1 calc R
C36 C 0.22421(19) 0.6230(3) -0.02785(16) 0.0206(11) Uani 1 1 d .
H36A H 0.2293 0.5800 -0.0015 0.025 Uiso 1 1 calc R
C37 C 0.23954(19) 0.6026(4) -0.07193(17) 0.0225(11) Uani 1 1 d .
C38 C 0.23458(18) 0.6611(3) -0.11029(16) 0.0179(10) Uani 1 1 d .
H38A H 0.2464 0.6459 -0.1391 0.021 Uiso 1 1 calc R
C39 C 0.21083(19) 0.7470(3) -0.10596(16) 0.0167(11) Uani 1 1 d .
C40 C 0.20232(19) 0.8066(4) -0.14496(16) 0.0171(11) Uani 1 1 d .
H40A H 0.2128 0.7902 -0.1744 0.021 Uiso 1 1 calc R
C41 C 0.16602(16) 0.9155(3) -0.09971(15) 0.0157(9) Uani 1 1 d .
C42 C 0.14328(16) 1.0093(3) -0.09892(15) 0.0163(9) Uani 1 1 d .
H42A H 0.1565 1.0530 -0.1206 0.020 Uiso 1 1 calc R
H42B H 0.1493 1.0353 -0.0657 0.020 Uiso 1 1 calc R
C43 C 0.09303(17) 1.0067(3) -0.11439(17) 0.0180(10) Uani 1 1 d .
H43A H 0.0867 0.9812 -0.1477 0.022 Uiso 1 1 calc R
H43B H 0.0795 0.9635 -0.0927 0.022 Uiso 1 1 calc R
C44 C 0.07155(18) 1.1037(3) -0.11299(16) 0.0209(10) Uani 1 1 d .
H44A H 0.0390 1.0957 -0.1141 0.025 Uiso 1 1 calc R
H44B H 0.0830 1.1346 -0.0819 0.025 Uiso 1 1 calc R
C45 C 0.0801(2) 1.1673(4) -0.15416(17) 0.0256(13) Uani 1 1 d .
H45A H 0.0657 1.2284 -0.1511 0.038 Uiso 1 1 calc R
H45B H 0.0681 1.1382 -0.1851 0.038 Uiso 1 1 calc R
H45C H 0.1123 1.1767 -0.1530 0.038 Uiso 1 1 calc R
C46 C 0.1689(2) 0.9408(4) -0.18948(17) 0.0231(14) Uani 1 1 d .
H46A H 0.1510 0.9973 -0.1828 0.028 Uiso 1 1 calc R
C47 C 0.1397(2) 0.8783(4) -0.22578(18) 0.0340(15) Uani 1 1 d .
H47A H 0.1131 0.8591 -0.2120 0.051 Uiso 1 1 calc R
H47B H 0.1565 0.8221 -0.2328 0.051 Uiso 1 1 calc R
H47C H 0.1308 0.9136 -0.2558 0.051 Uiso 1 1 calc R
C48 C 0.2112(2) 0.9751(4) -0.2068(2) 0.0319(14) Uani 1 1 d .
H48A H 0.2278 1.0148 -0.1818 0.048 Uiso 1 1 calc R
H48B H 0.2036 1.0119 -0.2366 0.048 Uiso 1 1 calc R
H48C H 0.2294 0.9208 -0.2133 0.048 Uiso 1 1 calc R
C49 C 0.10677(18) 0.9162(3) 0.06079(14) 0.0175(10) Uani 1 1 d .
C50 C 0.07240(18) 0.9858(3) 0.05747(16) 0.0176(11) Uani 1 1 d .
C51 C 0.0624(2) 1.0449(4) 0.01609(17) 0.0224(12) Uani 1 1 d .
H51A H 0.0788 1.0374 -0.0103 0.027 Uiso 1 1 calc R
C52 C 0.03000(19) 1.1117(3) 0.01342(16) 0.0215(11) Uani 1 1 d .
H52A H 0.0228 1.1485 -0.0151 0.026 Uiso 1 1 calc R
C53 C 0.00751(19) 1.1253(3) 0.05315(17) 0.0223(11) Uani 1 1 d .
C54 C 0.01496(18) 1.0727(3) 0.09404(16) 0.0189(11) Uani 1 1 d .
H54A H -0.0017 1.0825 0.1200 0.023 Uiso 1 1 calc R
C55 C 0.0485(2) 1.0022(3) 0.09687(16) 0.0177(11) Uani 1 1 d .
C56 C 0.05693(18) 0.9436(3) 0.13689(16) 0.0160(11) Uani 1 1 d .
H56A H 0.0405 0.9521 0.1631 0.019 Uiso 1 1 calc R
C57 C 0.11365(17) 0.8627(3) 0.10274(14) 0.0163(9) Uani 1 1 d .
C58 C 0.14878(17) 0.7862(3) 0.10968(16) 0.0172(10) Uani 1 1 d .
H58A H 0.1589 0.7774 0.1447 0.021 Uiso 1 1 calc R
H58B H 0.1748 0.8061 0.0943 0.021 Uiso 1 1 calc R
C59 C 0.13087(18) 0.6917(3) 0.08738(17) 0.0224(11) Uani 1 1 d .
H59A H 0.1043 0.6735 0.1021 0.027 Uiso 1 1 calc R
H59B H 0.1213 0.7010 0.0523 0.027 Uiso 1 1 calc R
C60 C 0.1641(2) 0.6112(4) 0.09405(19) 0.0285(12) Uani 1 1 d .
H60A H 0.1543 0.5612 0.0701 0.034 Uiso 1 1 calc R
H60B H 0.1934 0.6345 0.0874 0.034 Uiso 1 1 calc R
C61 C 0.1694(2) 0.5690(5) 0.1444(2) 0.0413(17) Uani 1 1 d .
H61A H 0.1913 0.5178 0.1466 0.062 Uiso 1 1 calc R
H61B H 0.1407 0.5441 0.1509 0.062 Uiso 1 1 calc R
H61C H 0.1797 0.6178 0.1682 0.062 Uiso 1 1 calc R
C62 C 0.0930(2) 0.8164(4) 0.18521(17) 0.0204(12) Uani 1 1 d .
H62A H 0.1074 0.7557 0.1778 0.024 Uiso 1 1 calc R
C63 C 0.1251(2) 0.8685(4) 0.22302(17) 0.0291(14) Uani 1 1 d .
H63A H 0.1297 0.8318 0.2531 0.044 Uiso 1 1 calc R
H63B H 0.1127 0.9304 0.2293 0.044 Uiso 1 1 calc R
H63C H 0.1537 0.8770 0.2110 0.044 Uiso 1 1 calc R
C64 C 0.0493(2) 0.7929(4) 0.20178(19) 0.0268(13) Uani 1 1 d .
H64A H 0.0303 0.7592 0.1759 0.040 Uiso 1 1 calc R
H64B H 0.0345 0.8512 0.2095 0.040 Uiso 1 1 calc R
H64C H 0.0546 0.7529 0.2307 0.040 Uiso 1 1 calc R
N6 N 0.0000 0.5469(5) 0.2500 0.0468(17) Uani 1 2 d SDU
O4 O 0.0076(4) 0.6157(5) 0.2756(3) 0.058(2) Uani 0.50 1 d PDU
O5 O 0.0188(3) 0.4760(5) 0.2700(3) 0.053(2) Uani 0.50 1 d PDU
O6 O -0.0205(4) 0.5284(8) 0.2116(2) 0.066(2) Uani 0.50 1 d PDU
N7 N 0.0000 0.0294(6) 0.2500 0.0498(18) Uani 1 2 d SDU
O7 O -0.0171(3) 0.0260(8) 0.2102(3) 0.055(2) Uani 0.50 1 d PDU
O8 O 0.0431(2) 0.0290(6) 0.2492(3) 0.048(2) Uani 0.50 1 d PDU
O9 O -0.0099(4) 0.0387(7) 0.2870(3) 0.050(2) Uani 0.50 1 d PDU

loop_
_atom_site_aniso_label
_atom_site_aniso_U_11
_atom_site_aniso_U_22
_atom_site_aniso_U_33
_atom_site_aniso_U_23
_atom_site_aniso_U_13
_atom_site_aniso_U_12
Ag1 0.0213(2) 0.02055(18) 0.01572(15) -0.00195(12) 0.00341(14) 0.00325(15)
Ag2 0.0205(2) 0.01971(17) 0.01301(14) -0.00151(12) 0.00307(13) 0.00365(14)
F1 0.029(2) 0.0269(16) 0.0325(16) 0.0084(12) 0.0073(14) 0.0125(14)
F2 0.037(2) 0.0249(15) 0.0303(16) 0.0018(12) 0.0080(15) 0.0132(14)
F3 0.044(2) 0.0211(15) 0.0302(16) 0.0061(12) 0.0097(15) 0.0167(15)
F4 0.034(2) 0.0272(16) 0.0322(16) 0.0053(13) 0.0099(15) 0.0162(14)
N1 0.017(2) 0.0160(19) 0.0178(17) 0.0022(14) 0.0006(17) -0.0008(17)
N2 0.015(2) 0.021(2) 0.0188(18) 0.0002(15) 0.0024(16) 0.0026(18)
N3 0.022(3) 0.0147(19) 0.0141(16) 0.0007(14) 0.0014(16) -0.0011(18)
N4 0.021(3) 0.018(2) 0.0141(16) -0.0023(14) 0.0036(17) -0.0017(18)
N5 0.035(3) 0.018(2) 0.015(2) -0.0011(13) 0.008(2) -0.0071(17)
O1 0.111(5) 0.063(3) 0.028(2) 0.002(2) 0.035(3) 0.029(3)
O2 0.097(5) 0.087(4) 0.096(4) 0.041(3) 0.070(4) 0.052(4)
O3 0.053(4) 0.174(7) 0.048(3) 0.060(4) -0.020(3) -0.032(4)
C1 0.018(3) 0.019(2) 0.016(2) -0.0048(16) -0.0027(18) 0.000(2)
C2 0.023(3) 0.021(2) 0.014(2) 0.0013(17) -0.002(2) -0.002(2)
C3 0.026(3) 0.022(2) 0.012(2) 0.0007(17) 0.002(2) -0.001(2)
C4 0.025(3) 0.023(3) 0.023(2) 0.001(2) -0.001(2) 0.000(2)
C5 0.021(3) 0.018(2) 0.025(2) -0.0017(19) -0.001(2) 0.002(2)
C6 0.020(3) 0.018(2) 0.021(2) -0.0014(18) 0.002(2) -0.002(2)
C7 0.014(3) 0.018(2) 0.017(2) -0.0020(17) 0.0000(19) 0.002(2)
C8 0.023(3) 0.018(2) 0.013(2) -0.0002(17) 0.002(2) -0.002(2)
C9 0.019(3) 0.016(2) 0.018(2) -0.0035(16) 0.0031(18) -0.002(2)
C10 0.020(3) 0.022(2) 0.021(2) 0.0027(19) 0.003(2) 0.003(2)
C11 0.024(3) 0.024(3) 0.031(3) -0.005(2) 0.001(2) 0.002(2)
C12 0.035(4) 0.026(3) 0.036(3) 0.003(2) 0.011(3) 0.005(3)
C13 0.043(5) 0.061(5) 0.034(3) 0.014(3) 0.002(3) 0.021(4)
C14 0.023(3) 0.022(3) 0.021(2) 0.0046(19) 0.005(2) 0.001(2)
C15 0.054(5) 0.034(3) 0.024(3) 0.003(2) -0.010(3) -0.002(3)
C16 0.034(4) 0.033(3) 0.027(3) 0.005(2) 0.009(3) -0.002(3)
C17 0.014(3) 0.020(2) 0.020(2) -0.0053(17) 0.0007(18) 0.000(2)
C18 0.017(3) 0.019(2) 0.013(2) 0.0001(16) -0.0024(19) -0.001(2)
C19 0.022(3) 0.022(2) 0.012(2) 0.0024(17) 0.0000(19) 0.003(2)
C20 0.024(3) 0.021(3) 0.022(2) 0.005(2) 0.000(2) -0.001(2)
C21 0.014(3) 0.017(2) 0.024(2) -0.0002(18) 0.003(2) 0.007(2)
C22 0.018(3) 0.020(2) 0.020(2) 0.0005(18) 0.004(2) 0.005(2)
C23 0.014(3) 0.023(2) 0.020(2) -0.0024(19) 0.003(2) 0.001(2)
C24 0.017(3) 0.020(2) 0.023(2) -0.0012(19) 0.006(2) 0.002(2)
C25 0.016(3) 0.016(2) 0.018(2) -0.0014(16) 0.0030(18) 0.0002(19)
C26 0.022(3) 0.018(2) 0.020(2) 0.0033(17) 0.003(2) 0.003(2)
C27 0.024(3) 0.024(3) 0.016(2) -0.0013(18) 0.000(2) -0.002(2)
C28 0.025(3) 0.019(2) 0.027(2) 0.0046(19) 0.004(2) 0.003(2)
C29 0.027(3) 0.029(3) 0.028(3) 0.006(2) 0.006(2) 0.003(2)
C30 0.022(3) 0.018(2) 0.020(2) 0.0049(18) 0.005(2) 0.005(2)
C31 0.032(4) 0.033(3) 0.035(3) 0.012(2) 0.011(3) 0.001(3)
C32 0.061(5) 0.026(3) 0.026(3) 0.003(2) -0.006(3) -0.003(3)
C33 0.017(3) 0.020(2) 0.0149(19) 0.0003(16) 0.0016(18) 0.002(2)
C34 0.013(3) 0.023(2) 0.0092(19) 0.0014(16) -0.0029(18) -0.006(2)
C35 0.022(3) 0.025(3) 0.0092(19) 0.0008(17) -0.0020(19) -0.002(2)
C36 0.023(3) 0.022(3) 0.016(2) 0.0017(18) 0.001(2) 0.003(2)
C37 0.026(3) 0.023(3) 0.018(2) -0.0004(19) 0.001(2) 0.009(2)
C38 0.019(3) 0.021(2) 0.015(2) -0.0034(17) 0.0039(19) 0.003(2)
C39 0.017(3) 0.017(2) 0.015(2) -0.0018(17) 0.0017(19) 0.002(2)
C40 0.020(3) 0.023(2) 0.0101(19) -0.0016(17) 0.0066(19) -0.001(2)
C41 0.016(3) 0.019(2) 0.0118(18) -0.0026(15) 0.0006(17) 0.0008(19)
C42 0.017(3) 0.016(2) 0.016(2) -0.0013(16) 0.0020(18) 0.0008(19)
C43 0.016(3) 0.017(2) 0.022(2) -0.0003(18) 0.0054(19) 0.001(2)
C44 0.025(3) 0.021(2) 0.018(2) 0.0041(18) 0.009(2) 0.009(2)
C45 0.033(4) 0.022(3) 0.020(2) 0.0058(19) -0.001(2) 0.005(2)
C46 0.038(4) 0.018(2) 0.013(2) 0.0037(17) 0.003(2) 0.003(2)
C47 0.046(4) 0.032(3) 0.020(2) 0.004(2) -0.007(2) 0.001(3)
C48 0.038(4) 0.036(3) 0.025(3) 0.009(2) 0.014(3) 0.004(3)
C49 0.026(3) 0.018(2) 0.0070(17) -0.0009(15) -0.0016(18) 0.004(2)
C50 0.019(3) 0.016(2) 0.017(2) -0.0017(17) 0.002(2) -0.002(2)
C51 0.031(4) 0.022(2) 0.014(2) -0.0019(18) 0.001(2) 0.000(2)
C52 0.030(3) 0.017(2) 0.015(2) 0.0003(18) -0.003(2) 0.003(2)
C53 0.024(3) 0.020(2) 0.023(2) 0.0001(19) 0.003(2) 0.004(2)
C54 0.024(3) 0.017(2) 0.016(2) -0.0033(17) 0.005(2) 0.000(2)
C55 0.022(3) 0.019(2) 0.012(2) -0.0007(17) -0.0012(19) -0.003(2)
C56 0.015(3) 0.017(2) 0.016(2) 0.0005(17) 0.0032(19) 0.000(2)
C57 0.018(3) 0.018(2) 0.0114(18) -0.0004(16) -0.0017(17) 0.001(2)
C58 0.016(3) 0.020(2) 0.016(2) -0.0009(17) 0.0011(19) -0.001(2)
C59 0.021(3) 0.023(2) 0.024(2) -0.0027(18) 0.005(2) 0.003(2)
C60 0.027(3) 0.023(3) 0.036(3) -0.002(2) 0.006(2) 0.008(2)
C61 0.041(4) 0.035(3) 0.046(4) 0.013(3) -0.002(3) 0.003(3)
C62 0.031(4) 0.014(2) 0.016(2) 0.0044(17) 0.002(2) -0.001(2)
C63 0.044(4) 0.022(3) 0.019(2) 0.0040(19) -0.005(2) -0.006(3)
C64 0.033(4) 0.018(2) 0.031(3) 0.003(2) 0.008(3) -0.002(2)
N6 0.073(5) 0.047(3) 0.027(3) 0.000 0.034(3) 0.000
O4 0.093(6) 0.048(4) 0.040(4) -0.016(3) 0.035(4) 0.002(4)
O5 0.080(5) 0.041(4) 0.047(4) 0.003(3) 0.037(4) 0.006(4)
O6 0.082(6) 0.084(5) 0.035(4) 0.004(4) 0.021(4) 0.003(4)
N7 0.075(5) 0.043(3) 0.033(3) 0.000 0.013(3) 0.000
O7 0.068(6) 0.061(4) 0.035(4) -0.009(3) 0.001(4) 0.000(4)
O8 0.067(5) 0.041(4) 0.035(3) -0.003(3) 0.007(4) 0.007(4)
O9 0.081(6) 0.046(4) 0.032(4) 0.002(3) 0.037(4) 0.004(4)

loop_
_atom_type_symbol
_atom_type_description
_atom_type_scat_dispersion_real
_atom_type_scat_dispersion_imag
_atom_type_scat_source
C C 0.0033 0.0016 'International Tables Vol C Tables 4.2.6.8 and 6.1.1.4'
H H 0.0000 0.0000 'International Tables Vol C Tables 4.2.6.8 and 6.1.1.4'
N N 0.0061 0.0033 'International Tables Vol C Tables 4.2.6.8 and 6.1.1.4'
O O 0.0106 0.0060 'International Tables Vol C Tables 4.2.6.8 and 6.1.1.4'
F F 0.0171 0.0103 'International Tables Vol C Tables 4.2.6.8 and 6.1.1.4'
Ag Ag -0.8971 1.1015 'International Tables Vol C Tables 4.2.6.8 and 6.1.1.4'

loop_
_geom_angle_atom_site_label_1
_geom_angle_atom_site_label_2
_geom_angle_atom_site_label_3
_geom_angle
_geom_angle_site_symmetry_1
_geom_angle_site_symmetry_3
C1 Ag1 C17 175.47(18) . .
C49 Ag2 C33 175.31(18) . .
C8 N1 C9 122.0(4) . .
C8 N1 C14 116.2(4) . .
C9 N1 C14 121.8(4) . .
C24 N2 C25 121.6(4) . .
C24 N2 C30 116.3(4) . .
C25 N2 C30 122.1(4) . .
C40 N3 C41 120.9(4) . .
C40 N3 C46 116.7(4) . .
C41 N3 C46 122.4(4) . .
C56 N4 C57 121.5(4) . .
C56 N4 C62 116.3(4) . .
C57 N4 C62 122.1(4) . .
O3 N5 O1 125.3(6) . .
O3 N5 O2 119.5(5) . .
O1 N5 O2 115.0(5) . .
C9 C1 C2 116.9(4) . .
C9 C1 Ag1 122.0(4) . .
C2 C1 Ag1 120.8(3) . .
C7 C2 C1 120.9(4) . .
C7 C2 C3 117.3(5) . .
C1 C2 C3 121.9(5) . .
C4 C3 C2 121.4(5) . .
C4 C3 H3A 119.3 . .
C2 C3 H3A 119.3 . .
C3 C4 C5 119.4(5) . .
C3 C4 H4A 120.3 . .
C5 C4 H4A 120.3 . .
C6 C5 F1 118.6(5) . .
C6 C5 C4 123.4(5) . .
F1 C5 C4 118.0(4) . .
C5 C6 C7 117.5(5) . .
C5 C6 H6A 121.2 . .
C7 C6 H6A 121.2 . .
C8 C7 C2 118.4(5) . .
C8 C7 C6 120.7(5) . .
C2 C7 C6 120.9(4) . .
N1 C8 C7 121.1(5) . .
N1 C8 H8A 119.4 . .
C7 C8 H8A 119.4 . .
N1 C9 C1 120.5(4) . .
N1 C9 C10 119.1(4) . .
C1 C9 C10 120.4(4) . .
C9 C10 C11 111.2(4) . .
C9 C10 H10A 109.4 . .
C11 C10 H10A 109.4 . .
C9 C10 H10B 109.4 . .
C11 C10 H10B 109.4 . .
H10A C10 H10B 108.0 . .
C12 C11 C10 114.8(5) . .
C12 C11 H11A 108.6 . .
C10 C11 H11A 108.6 . .
C12 C11 H11B 108.6 . .
C10 C11 H11B 108.6 . .
H11A C11 H11B 107.6 . .
C13 C12 C11 113.9(5) . .
C13 C12 H12A 108.8 . .
C11 C12 H12A 108.8 . .
C13 C12 H12B 108.8 . .
C11 C12 H12B 108.8 . .
H12A C12 H12B 107.7 . .
C12 C13 H13A 109.5 . .
C12 C13 H13B 109.5 . .
H13A C13 H13B 109.5 . .
C12 C13 H13C 109.5 . .
H13A C13 H13C 109.5 . .
H13B C13 H13C 109.5 . .
C15 C14 N1 108.9(4) . .
C15 C14 C16 112.4(5) . .
N1 C14 C16 111.7(5) . .
C15 C14 H14A 107.9 . .
N1 C14 H14A 107.9 . .
C16 C14 H14A 107.9 . .
C14 C15 H15A 109.5 . .
C14 C15 H15B 109.5 . .
H15A C15 H15B 109.5 . .
C14 C15 H15C 109.5 . .
H15A C15 H15C 109.5 . .
H15B C15 H15C 109.5 . .
C14 C16 H16A 109.5 . .
C14 C16 H16B 109.5 . .
H16A C16 H16B 109.5 . .
C14 C16 H16C 109.5 . .
H16A C16 H16C 109.5 . .
H16B C16 H16C 109.5 . .
C25 C17 C18 117.1(4) . .
C25 C17 Ag1 121.8(3) . .
C18 C17 Ag1 120.7(3) . .
C17 C18 C19 122.8(4) . .
C17 C18 C23 120.9(4) . .
C19 C18 C23 116.4(5) . .
C20 C19 C18 122.3(5) . .
C20 C19 H19A 118.8 . .
C18 C19 H19A 118.8 . .
C19 C20 C21 118.9(4) . .
C19 C20 H20A 120.5 . .
C21 C20 H20A 120.5 . .
F2 C21 C22 118.8(4) . .
F2 C21 C20 118.0(4) . .
C22 C21 C20 123.2(4) . .
C21 C22 C23 117.0(4) . .
C21 C22 H22A 121.5 . .
C23 C22 H22A 121.5 . .
C24 C23 C22 120.1(4) . .
C24 C23 C18 117.7(5) . .
C22 C23 C18 122.2(5) . .
N2 C24 C23 121.2(5) . .
N2 C24 H24A 119.4 . .
C23 C24 H24A 119.4 . .
N2 C25 C17 121.3(4) . .
N2 C25 C26 118.1(4) . .
C17 C25 C26 120.6(4) . .
C27 C26 C25 114.3(4) . .
C27 C26 H26A 108.7 . .
C25 C26 H26A 108.7 . .
C27 C26 H26B 108.7 . .
C25 C26 H26B 108.7 . .
H26A C26 H26B 107.6 . .
C26 C27 C28 112.1(4) . .
C26 C27 H27A 109.2 . .
C28 C27 H27A 109.2 . .
C26 C27 H27B 109.2 . .
C28 C27 H27B 109.2 . .
H27A C27 H27B 107.9 . .
C27 C28 C29 113.2(4) . .
C27 C28 H28A 108.9 . .
C29 C28 H28A 108.9 . .
C27 C28 H28B 108.9 . .
C29 C28 H28B 108.9 . .
H28A C28 H28B 107.7 . .
C28 C29 H29A 109.5 . .
C28 C29 H29B 109.5 . .
H29A C29 H29B 109.5 . .
C28 C29 H29C 109.5 . .
H29A C29 H29C 109.5 . .
H29B C29 H29C 109.5 . .
N2 C30 C31 109.6(5) . .
N2 C30 C32 109.7(4) . .
C31 C30 C32 113.0(5) . .
N2 C30 H30A 108.1 . .
C31 C30 H30A 108.1 . .
C32 C30 H30A 108.1 . .
C30 C31 H31A 109.5 . .
C30 C31 H31B 109.5 . .
H31A C31 H31B 109.5 . .
C30 C31 H31C 109.5 . .
H31A C31 H31C 109.5 . .
H31B C31 H31C 109.5 . .
C30 C32 H32A 109.5 . .
C30 C32 H32B 109.5 . .
H32A C32 H32B 109.5 . .
C30 C32 H32C 109.5 . .
H32A C32 H32C 109.5 . .
H32B C32 H32C 109.5 . .
C41 C33 C34 117.3(4) . .
C41 C33 Ag2 121.3(3) . .
C34 C33 Ag2 120.9(3) . .
C39 C34 C33 120.2(4) . .
C39 C34 C35 117.3(5) . .
C33 C34 C35 122.5(4) . .
C36 C35 C34 121.3(4) . .
C36 C35 H35A 119.4 . .
C34 C35 H35A 119.4 . .
C35 C36 C37 118.8(4) . .
C35 C36 H36A 120.6 . .
C37 C36 H36A 120.6 . .
C38 C37 F3 119.4(4) . .
C38 C37 C36 123.8(5) . .
F3 C37 C36 116.8(4) . .
C37 C38 C39 117.3(4) . .
C37 C38 H38A 121.3 . .
C39 C38 H38A 121.3 . .
C40 C39 C34 118.7(5) . .
C40 C39 C38 119.9(4) . .
C34 C39 C38 121.4(4) . .
N3 C40 C39 122.0(4) . .
N3 C40 H40A 119.0 . .
C39 C40 H40A 119.0 . .
C33 C41 N3 120.8(4) . .
C33 C41 C42 121.0(4) . .
N3 C41 C42 118.2(4) . .
C41 C42 C43 114.7(4) . .
C41 C42 H42A 108.6 . .
C43 C42 H42A 108.6 . .
C41 C42 H42B 108.6 . .
C43 C42 H42B 108.6 . .
H42A C42 H42B 107.6 . .
C44 C43 C42 112.6(4) . .
C44 C43 H43A 109.1 . .
C42 C43 H43A 109.1 . .
C44 C43 H43B 109.1 . .
C42 C43 H43B 109.1 . .
H43A C43 H43B 107.8 . .
C45 C44 C43 113.5(4) . .
C45 C44 H44A 108.9 . .
C43 C44 H44A 108.9 . .
C45 C44 H44B 108.9 . .
C43 C44 H44B 108.9 . .
H44A C44 H44B 107.7 . .
C44 C45 H45A 109.5 . .
C44 C45 H45B 109.5 . .
H45A C45 H45B 109.5 . .
C44 C45 H45C 109.5 . .
H45A C45 H45C 109.5 . .
H45B C45 H45C 109.5 . .
N3 C46 C48 110.3(5) . .
N3 C46 C47 108.1(4) . .
C48 C46 C47 114.4(5) . .
N3 C46 H46A 108.0 . .
C48 C46 H46A 108.0 . .
C47 C46 H46A 108.0 . .
C46 C47 H47A 109.5 . .
C46 C47 H47B 109.5 . .
H47A C47 H47B 109.5 . .
C46 C47 H47C 109.5 . .
H47A C47 H47C 109.5 . .
H47B C47 H47C 109.5 . .
C46 C48 H48A 109.5 . .
C46 C48 H48B 109.5 . .
H48A C48 H48B 109.5 . .
C46 C48 H48C 109.5 . .
H48A C48 H48C 109.5 . .
H48B C48 H48C 109.5 . .
C57 C49 C50 117.0(4) . .
C57 C49 Ag2 121.7(4) . .
C50 C49 Ag2 121.1(3) . .
C55 C50 C51 117.3(5) . .
C55 C50 C49 120.7(4) . .
C51 C50 C49 121.9(4) . .
C52 C51 C50 121.6(5) . .
C52 C51 H51A 119.2 . .
C50 C51 H51A 119.2 . .
C51 C52 C53 119.0(5) . .
C51 C52 H52A 120.5 . .
C53 C52 H52A 120.5 . .
F4 C53 C54 118.8(5) . .
F4 C53 C52 117.8(4) . .
C54 C53 C52 123.4(5) . .
C53 C54 C55 117.8(5) . .
C53 C54 H54A 121.1 . .
C55 C54 H54A 121.1 . .
C56 C55 C50 118.1(5) . .
C56 C55 C54 121.0(5) . .
C50 C55 C54 120.8(4) . .
N4 C56 C55 121.7(5) . .
N4 C56 H56A 119.2 . .
C55 C56 H56A 119.2 . .
C49 C57 N4 120.8(4) . .
C49 C57 C58 121.3(4) . .
N4 C57 C58 117.9(4) . .
C57 C58 C59 111.7(4) . .
C57 C58 H58A 109.3 . .
C59 C58 H58A 109.3 . .
C57 C58 H58B 109.3 . .
C59 C58 H58B 109.3 . .
H58A C58 H58B 108.0 . .
C60 C59 C58 114.5(5) . .
C60 C59 H59A 108.6 . .
C58 C59 H59A 108.6 . .
C60 C59 H59B 108.6 . .
C58 C59 H59B 108.6 . .
H59A C59 H59B 107.6 . .
C61 C60 C59 113.2(5) . .
C61 C60 H60A 108.9 . .
C59 C60 H60A 108.9 . .
C61 C60 H60B 108.9 . .
C59 C60 H60B 108.9 . .
H60A C60 H60B 107.8 . .
C60 C61 H61A 109.5 . .
C60 C61 H61B 109.5 . .
H61A C61 H61B 109.5 . .
C60 C61 H61C 109.5 . .
H61A C61 H61C 109.5 . .
H61B C61 H61C 109.5 . .
C64 C62 N4 112.5(5) . .
C64 C62 C63 113.7(4) . .
N4 C62 C63 107.1(4) . .
C64 C62 H62A 107.8 . .
N4 C62 H62A 107.8 . .
C63 C62 H62A 107.8 . .
C62 C63 H63A 109.5 . .
C62 C63 H63B 109.5 . .
H63A C63 H63B 109.5 . .
C62 C63 H63C 109.5 . .
H63A C63 H63C 109.5 . .
H63B C63 H63C 109.5 . .
C62 C64 H64A 109.5 . .
C62 C64 H64B 109.5 . .
H64A C64 H64B 109.5 . .
C62 C64 H64C 109.5 . .
H64A C64 H64C 109.5 . .
H64B C64 H64C 109.5 . .
O6 N6 O6 154.5(12) 2 .
O6 N6 O4 137.8(9) 2 2
O6 N6 O4 67.3(6) . 2
O6 N6 O4 67.3(6) 2 .
O6 N6 O4 137.8(9) . .
O4 N6 O4 72.8(9) 2 .
O6 N6 O5 43.3(6) 2 .
O6 N6 O5 111.8(8) . .
O4 N6 O5 161.6(7) 2 .
O4 N6 O5 110.4(5) . .
O6 N6 O5 111.8(8) 2 2
O6 N6 O5 43.3(6) . 2
O4 N6 O5 110.4(5) 2 2
O4 N6 O5 161.6(7) . 2
O5 N6 O5 72.6(9) . 2
N6 O4 O6 55.5(4) . 2
N6 O4 O4 53.6(5) . 2
O6 O4 O4 107.9(4) 2 2
O6 O5 N6 64.8(6) 2 .
O6 O5 O5 113.8(10) 2 2
N6 O5 O5 53.7(4) . 2
O5 O6 N6 72.0(7) 2 .
O5 O6 O4 128.7(9) 2 2
N6 O6 O4 57.2(6) . 2
O9 N7 O9 166.6(14) . 2
O9 N7 O7 42.7(6) . 2
O9 N7 O7 138.1(6) 2 2
O9 N7 O7 138.1(6) . .
O9 N7 O7 42.7(6) 2 .
O7 N7 O7 175.2(15) 2 .
O9 N7 O8 65.8(6) . 2
O9 N7 O8 114.3(6) 2 2
O7 N7 O8 107.3(5) 2 2
O7 N7 O8 72.6(5) . 2
O9 N7 O8 114.3(6) . .
O9 N7 O8 65.8(6) 2 .
O7 N7 O8 72.6(5) 2 .
O7 N7 O8 107.3(5) . .
O8 N7 O8 179.5(11) 2 .
O9 O7 N7 66.3(7) 2 .
O9 O7 O8 123.4(10) 2 2
N7 O7 O8 58.5(4) . 2
N7 O8 O9 50.3(4) . 2
N7 O8 O7 48.9(4) . 2
O9 O8 O7 99.1(6) 2 2
O7 O9 N7 71.0(7) 2 .
O7 O9 O8 132.8(11) 2 2
N7 O9 O8 63.9(5) . 2

loop_
_geom_bond_atom_site_label_1
_geom_bond_atom_site_label_2
_geom_bond_distance
_geom_bond_site_symmetry_2
Ag1 C1 2.108(5) .
Ag1 C17 2.107(4) .
Ag2 C49 2.097(5) .
Ag2 C33 2.105(4) .
F1 C5 1.356(6) .
F2 C21 1.349(5) .
F3 C37 1.358(5) .
F4 C53 1.346(6) .
N1 C8 1.325(7) .
N1 C9 1.386(6) .
N1 C14 1.510(6) .
N2 C24 1.326(6) .
N2 C25 1.385(6) .
N2 C30 1.513(6) .
N3 C40 1.326(6) .
N3 C41 1.391(5) .
N3 C46 1.509(6) .
N4 C56 1.325(6) .
N4 C57 1.398(6) .
N4 C62 1.519(6) .
N5 O3 1.193(6) .
N5 O1 1.215(5) .
N5 O2 1.256(7) .
C1 C9 1.400(6) .
C1 C2 1.422(7) .
C2 C7 1.411(7) .
C2 C3 1.429(6) .
C3 C4 1.345(7) .
C3 H3A 0.9500 .
C4 C5 1.395(7) .
C4 H4A 0.9500 .
C5 C6 1.348(7) .
C6 C7 1.427(7) .
C6 H6A 0.9500 .
C7 C8 1.392(6) .
C8 H8A 0.9500 .
C9 C10 1.504(7) .
C10 C11 1.554(7) .
C10 H10A 0.9900 .
C10 H10B 0.9900 .
C11 C12 1.507(7) .
C11 H11A 0.9900 .
C11 H11B 0.9900 .
C12 C13 1.493(8) .
C12 H12A 0.9900 .
C12 H12B 0.9900 .
C13 H13A 0.9800 .
C13 H13B 0.9800 .
C13 H13C 0.9800 .
C14 C15 1.508(7) .
C14 C16 1.523(8) .
C14 H14A 1.0000 .
C15 H15A 0.9800 .
C15 H15B 0.9800 .
C15 H15C 0.9800 .
C16 H16A 0.9800 .
C16 H16B 0.9800 .
C16 H16C 0.9800 .
C17 C25 1.386(6) .
C17 C18 1.414(6) .
C18 C19 1.416(6) .
C18 C23 1.425(6) .
C19 C20 1.353(7) .
C19 H19A 0.9500 .
C20 C21 1.410(7) .
C20 H20A 0.9500 .
C21 C22 1.359(6) .
C22 C23 1.417(7) .
C22 H22A 0.9500 .
C23 C24 1.400(7) .
C24 H24A 0.9500 .
C25 C26 1.517(6) .
C26 C27 1.508(7) .
C26 H26A 0.9900 .
C26 H26B 0.9900 .
C27 C28 1.535(7) .
C27 H27A 0.9900 .
C27 H27B 0.9900 .
C28 C29 1.539(7) .
C28 H28A 0.9900 .
C28 H28B 0.9900 .
C29 H29A 0.9800 .
C29 H29B 0.9800 .
C29 H29C 0.9800 .
C30 C31 1.515(8) .
C30 C32 1.519(7) .
C30 H30A 1.0000 .
C31 H31A 0.9800 .
C31 H31B 0.9800 .
C31 H31C 0.9800 .
C32 H32A 0.9800 .
C32 H32B 0.9800 .
C32 H32C 0.9800 .
C33 C41 1.385(6) .
C33 C34 1.423(7) .
C34 C39 1.408(6) .
C34 C35 1.430(6) .
C35 C36 1.361(7) .
C35 H35A 0.9500 .
C36 C37 1.404(6) .
C36 H36A 0.9500 .
C37 C38 1.345(6) .
C38 C39 1.428(7) .
C38 H38A 0.9500 .
C39 C40 1.373(6) .
C40 H40A 0.9500 .
C41 C42 1.500(6) .
C42 C43 1.525(7) .
C42 H42A 0.9900 .
C42 H42B 0.9900 .
C43 C44 1.525(6) .
C43 H43A 0.9900 .
C43 H43B 0.9900 .
C44 C45 1.511(6) .
C44 H44A 0.9900 .
C44 H44B 0.9900 .
C45 H45A 0.9800 .
C45 H45B 0.9800 .
C45 H45C 0.9800 .
C46 C48 1.512(8) .
C46 C47 1.530(7) .
C46 H46A 1.0000 .
C47 H47A 0.9800 .
C47 H47B 0.9800 .
C47 H47C 0.9800 .
C48 H48A 0.9800 .
C48 H48B 0.9800 .
C48 H48C 0.9800 .
C49 C57 1.385(6) .
C49 C50 1.429(7) .
C50 C55 1.418(7) .
C50 C51 1.423(6) .
C51 C52 1.360(7) .
C51 H51A 0.9500 .
C52 C53 1.394(7) .
C52 H52A 0.9500 .
C53 C54 1.354(6) .
C54 C55 1.421(7) .
C54 H54A 0.9500 .
C55 C56 1.385(6) .
C56 H56A 0.9500 .
C57 C58 1.513(7) .
C58 C59 1.544(6) .
C58 H58A 0.9900 .
C58 H58B 0.9900 .
C59 C60 1.516(7) .
C59 H59A 0.9900 .
C59 H59B 0.9900 .
C60 C61 1.512(8) .
C60 H60A 0.9900 .
C60 H60B 0.9900 .
C61 H61A 0.9800 .
C61 H61B 0.9800 .
C61 H61C 0.9800 .
C62 C64 1.501(8) .
C62 C63 1.523(7) .
C62 H62A 1.0000 .
C63 H63A 0.9800 .
C63 H63B 0.9800 .
C63 H63C 0.9800 .
C64 H64A 0.9800 .
C64 H64B 0.9800 .
C64 H64C 0.9800 .
N6 O6 1.188(7) 2
N6 O6 1.188(7) .
N6 O4 1.211(7) 2
N6 O4 1.211(7) .
N6 O5 1.249(7) .
N6 O5 1.249(7) 2
O4 O6 1.330(12) 2
O4 O4 1.438(17) 2
O5 O6 0.901(11) 2
O5 O5 1.479(16) 2
O6 O5 0.901(11) 2
O6 O4 1.330(12) 2
N7 O9 1.122(6) .
N7 O9 1.122(6) 2
N7 O7 1.158(6) 2
N7 O7 1.158(6) .
N7 O8 1.310(6) 2
N7 O8 1.310(6) .
O7 O9 0.831(12) 2
O7 O8 1.467(11) 2
O8 O9 1.330(12) 2
O8 O7 1.467(11) 2
O9 O7 0.831(12) 2
O9 O8 1.330(12) 2

loop_
_geom_torsion_atom_site_label_1
_geom_torsion_atom_site_label_2
_geom_torsion_atom_site_label_3
_geom_torsion_atom_site_label_4
_geom_torsion
_geom_torsion_site_symmetry_1
_geom_torsion_site_symmetry_4
C17 Ag1 C1 C9 -102(2) . .
C17 Ag1 C1 C2 73(2) . .
C9 C1 C2 C7 -2.6(7) . .
Ag1 C1 C2 C7 -177.6(4) . .
C9 C1 C2 C3 178.0(5) . .
Ag1 C1 C2 C3 3.0(7) . .
C7 C2 C3 C4 0.6(8) . .
C1 C2 C3 C4 180.0(5) . .
C2 C3 C4 C5 -1.8(8) . .
C3 C4 C5 C6 1.1(8) . .
C3 C4 C5 F1 -178.0(5) . .
F1 C5 C6 C7 179.9(4) . .
C4 C5 C6 C7 0.8(8) . .
C1 C2 C7 C8 2.8(8) . .
C3 C2 C7 C8 -177.8(5) . .
C1 C2 C7 C6 -178.1(5) . .
C3 C2 C7 C6 1.4(7) . .
C5 C6 C7 C8 177.1(5) . .
C5 C6 C7 C2 -2.0(8) . .
C9 N1 C8 C7 -3.3(8) . .
C14 N1 C8 C7 178.6(5) . .
C2 C7 C8 N1 0.2(8) . .
C6 C7 C8 N1 -179.0(5) . .
C8 N1 C9 C1 3.5(7) . .
C14 N1 C9 C1 -178.5(4) . .
C8 N1 C9 C10 -177.0(5) . .
C14 N1 C9 C10 1.0(7) . .
C2 C1 C9 N1 -0.5(7) . .
Ag1 C1 C9 N1 174.4(3) . .
C2 C1 C9 C10 -179.9(4) . .
Ag1 C1 C9 C10 -5.0(6) . .
N1 C9 C10 C11 -93.1(5) . .
C1 C9 C10 C11 86.4(6) . .
C9 C10 C11 C12 179.5(4) . .
C10 C11 C12 C13 -77.2(7) . .
C8 N1 C14 C15 82.5(6) . .
C9 N1 C14 C15 -95.6(6) . .
C8 N1 C14 C16 -42.1(6) . .
C9 N1 C14 C16 139.7(5) . .
C1 Ag1 C17 C25 -84(2) . .
C1 Ag1 C17 C18 90(2) . .
C25 C17 C18 C19 179.7(5) . .
Ag1 C17 C18 C19 5.7(7) . .
C25 C17 C18 C23 -1.0(7) . .
Ag1 C17 C18 C23 -174.9(4) . .
C17 C18 C19 C20 179.2(5) . .
C23 C18 C19 C20 -0.2(8) . .
C18 C19 C20 C21 -0.2(8) . .
C19 C20 C21 F2 178.6(5) . .
C19 C20 C21 C22 0.2(8) . .
F2 C21 C22 C23 -178.2(5) . .
C20 C21 C22 C23 0.2(8) . .
C21 C22 C23 C24 177.7(5) . .
C21 C22 C23 C18 -0.6(8) . .
C17 C18 C23 C24 2.9(8) . .
C19 C18 C23 C24 -177.7(5) . .
C17 C18 C23 C22 -178.7(5) . .
C19 C18 C23 C22 0.6(8) . .
C25 N2 C24 C23 -3.7(8) . .
C30 N2 C24 C23 175.0(5) . .
C22 C23 C24 N2 -178.9(5) . .
C18 C23 C24 N2 -0.5(8) . .
C24 N2 C25 C17 5.8(8) . .
C30 N2 C25 C17 -172.9(5) . .
C24 N2 C25 C26 -175.3(5) . .
C30 N2 C25 C26 6.0(7) . .
C18 C17 C25 N2 -3.2(7) . .
Ag1 C17 C25 N2 170.6(4) . .
C18 C17 C25 C26 177.9(5) . .
Ag1 C17 C25 C26 -8.3(6) . .
N2 C25 C26 C27 -89.6(5) . .
C17 C25 C26 C27 89.3(6) . .
C25 C26 C27 C28 -177.9(4) . .
C26 C27 C28 C29 -75.6(5) . .
C24 N2 C30 C31 70.9(6) . .
C25 N2 C30 C31 -110.3(5) . .
C24 N2 C30 C32 -53.7(7) . .
C25 N2 C30 C32 125.1(5) . .
C49 Ag2 C33 C41 82(2) . .
C49 Ag2 C33 C34 -90(2) . .
C41 C33 C34 C39 1.8(7) . .
Ag2 C33 C34 C39 173.9(4) . .
C41 C33 C34 C35 -179.0(5) . .
Ag2 C33 C34 C35 -6.8(7) . .
C39 C34 C35 C36 0.3(8) . .
C33 C34 C35 C36 -179.0(5) . .
C34 C35 C36 C37 -0.7(8) . .
C35 C36 C37 C38 1.8(9) . .
C35 C36 C37 F3 -178.4(5) . .
F3 C37 C38 C39 177.8(5) . .
C36 C37 C38 C39 -2.4(8) . .
C33 C34 C39 C40 -3.7(8) . .
C35 C34 C39 C40 177.0(5) . .
C33 C34 C39 C38 178.3(5) . .
C35 C34 C39 C38 -1.0(8) . .
C37 C38 C39 C40 -175.9(5) . .
C37 C38 C39 C34 2.0(8) . .
C41 N3 C40 C39 3.5(8) . .
C46 N3 C40 C39 -174.3(5) . .
C34 C39 C40 N3 1.1(8) . .
C38 C39 C40 N3 179.0(5) . .
C34 C33 C41 N3 2.8(7) . .
Ag2 C33 C41 N3 -169.3(4) . .
C34 C33 C41 C42 -179.1(4) . .
Ag2 C33 C41 C42 8.8(6) . .
C40 N3 C41 C33 -5.6(7) . .
C46 N3 C41 C33 172.1(5) . .
C40 N3 C41 C42 176.2(5) . .
C46 N3 C41 C42 -6.1(7) . .
C33 C41 C42 C43 -90.8(5) . .
N3 C41 C42 C43 87.4(5) . .
C41 C42 C43 C44 -180.0(4) . .
C42 C43 C44 C45 74.5(5) . .
C40 N3 C46 C48 -64.6(6) . .
C41 N3 C46 C48 117.7(5) . .
C40 N3 C46 C47 61.1(7) . .
C41 N3 C46 C47 -116.6(5) . .
C33 Ag2 C49 C57 104(2) . .
C33 Ag2 C49 C50 -72(2) . .
C57 C49 C50 C55 3.6(7) . .
Ag2 C49 C50 C55 179.1(4) . .
C57 C49 C50 C51 180.0(5) . .
Ag2 C49 C50 C51 -4.5(7) . .
C55 C50 C51 C52 -2.7(8) . .
C49 C50 C51 C52 -179.2(5) . .
C50 C51 C52 C53 3.0(8) . .
C51 C52 C53 F4 179.5(5) . .
C51 C52 C53 C54 -2.7(8) . .
F4 C53 C54 C55 179.9(5) . .
C52 C53 C54 C55 2.2(8) . .
C51 C50 C55 C56 178.2(5) . .
C49 C50 C55 C56 -5.2(7) . .
C51 C50 C55 C54 2.2(7) . .
C49 C50 C55 C54 178.7(5) . .
C53 C54 C55 C56 -177.8(5) . .
C53 C54 C55 C50 -1.9(8) . .
C57 N4 C56 C55 2.3(8) . .
C62 N4 C56 C55 -179.5(5) . .
C50 C55 C56 N4 2.3(8) . .
C54 C55 C56 N4 178.3(5) . .
C50 C49 C57 N4 1.0(7) . .
Ag2 C49 C57 N4 -174.5(3) . .
C50 C49 C57 C58 179.2(4) . .
Ag2 C49 C57 C58 3.7(6) . .
C56 N4 C57 C49 -4.1(7) . .
C62 N4 C57 C49 177.9(4) . .
C56 N4 C57 C58 177.7(4) . .
C62 N4 C57 C58 -0.4(6) . .
C49 C57 C58 C59 -85.8(6) . .
N4 C57 C58 C59 92.5(5) . .
C57 C58 C59 C60 -178.6(4) . .
C58 C59 C60 C61 77.7(6) . .
C56 N4 C62 C64 40.4(6) . .
C57 N4 C62 C64 -141.5(5) . .
C56 N4 C62 C63 -85.3(6) . .
C57 N4 C62 C63 92.9(5) . .
O6 N6 O4 O6 174.5(5) . 2
O4 N6 O4 O6 -165.8(11) 2 2
O5 N6 O4 O6 -4.9(9) . 2
O5 N6 O4 O6 91(2) 2 2
O6 N6 O4 O4 165.8(11) 2 2
O6 N6 O4 O4 -19.7(15) . 2
O5 N6 O4 O4 160.9(7) . 2
O5 N6 O4 O4 -103(2) 2 2
O6 N6 O5 O6 -173.0(5) . 2
O4 N6 O5 O6 103(2) 2 2
O4 N6 O5 O6 6.6(13) . 2
O5 N6 O5 O6 -154.2(14) 2 2
O6 N6 O5 O5 154.2(14) 2 2
O6 N6 O5 O5 -18.7(10) . 2
O4 N6 O5 O5 -102(2) 2 2
O4 N6 O5 O5 160.8(7) . 2
O6 N6 O6 O5 15.3(9) 2 2
O4 N6 O6 O5 -173.3(13) 2 2
O4 N6 O6 O5 -152.9(10) . 2
O5 N6 O6 O5 26.6(16) . 2
O6 N6 O6 O4 -171.4(6) 2 2
O4 N6 O6 O4 20.4(15) . 2
O5 N6 O6 O4 -160.2(7) . 2
O5 N6 O6 O4 173.3(13) 2 2
O9 N7 O7 O9 160(2) . 2
O7 N7 O7 O9 -102.5(12) 2 2
O8 N7 O7 O9 167.0(14) 2 2
O8 N7 O7 O9 -13.6(15) . 2
O9 N7 O7 O8 -6.9(13) . 2
O9 N7 O7 O8 -167.0(14) 2 2
O7 N7 O7 O8 90.5(5) 2 2
O8 N7 O7 O8 179.4(12) . 2
O9 N7 O8 O9 -165.3(15) . 2
O7 N7 O8 O9 -174.9(10) 2 2
O7 N7 O8 O9 10.1(11) . 2
O8 N7 O8 O9 97.3(8) 2 2
O9 N7 O8 O7 9.7(10) . 2
O9 N7 O8 O7 174.9(10) 2 2
O7 N7 O8 O7 -175.0(16) . 2
O8 N7 O8 O7 -87.8(12) 2 2
O9 N7 O9 O7 -100.9(12) 2 2
O7 N7 O9 O7 173(2) . 2
O8 N7 O9 O7 165.7(15) 2 2
O8 N7 O9 O7 -13.7(15) . 2
O9 N7 O9 O8 93.3(6) 2 2
O7 N7 O9 O8 -165.7(15) 2 2
O7 N7 O9 O8 7.3(14) . 2
O8 N7 O9 O8 -179.4(12) . 2
